data_4305582
loop_
_publ_author_name
'Chryssoula Drouza'
'Anastasios D. Keramidas'

_publ_section_title
;
Solid State and Aqueous Solution Characterization of Rectangular
Tetranuclear VIV/V-p-Semiquinonate/Hydroquinonate Complexes Exhibiting a
Proton Induced Electron Transfer
;
_journal_name_full 'Inorganic Chemistry'
_journal_page_first 7211
_journal_page_last 7224
_journal_paper_doi 10.1021/ic800569t
_journal_volume 47
_journal_year 2008
_chemical_formula_sum 'C21 H36 N8 O16 V2'
_chemical_formula_weight 758.46
_chemical_name_systematic
;
 ?
;
_space_group_IT_number 15
_symmetry_cell_setting monoclinic
_symmetry_space_group_name_Hall '-C 2yc'
_symmetry_space_group_name_H-M 'C 1 2/c 1'
_atom_sites_solution_hydrogens geom
_atom_sites_solution_primary direct
_atom_sites_solution_secondary difmap
_audit_creation_method SHELXL-97
_cell_angle_alpha 90
_cell_angle_beta 98.816(3)
_cell_angle_gamma 90
_cell_formula_units_Z 8
_cell_length_a 19.4212(9)
_cell_length_b 11.0769(5)
_cell_length_c 29.3388(10)
_cell_measurement_temperature 100(2)
_cell_measurement_theta_max 31.1596
_cell_measurement_theta_min 3.1543
_cell_volume 6237.0(5)
_computing_cell_refinement
;
'Mon Jun 05 18:43:11 2006'
;
_computing_data_collection
;
'Mon Jun 05 18:43:11 2006'
;
_computing_data_reduction
;
'Mon Jun 05 18:43:11 2006'
;
_computing_structure_refinement 'SHELXL-97 (Sheldrick, 1997)'
_diffrn_ambient_temperature 100(2)
_diffrn_detector_area_resol_mean 16.0288
_diffrn_measured_fraction_theta_full 0.921
_diffrn_measured_fraction_theta_max 0.921
_diffrn_radiation_monochromator graphite
_diffrn_radiation_source 'fine-focus sealed tube'
_diffrn_radiation_type MoK\a
_diffrn_radiation_wavelength 0.71073
_diffrn_reflns_av_R_equivalents 0.0210
_diffrn_reflns_av_sigmaI/netI 0.0202
_diffrn_reflns_limit_h_max 27
_diffrn_reflns_limit_h_min -27
_diffrn_reflns_limit_k_max 15
_diffrn_reflns_limit_k_min -15
_diffrn_reflns_limit_l_max 41
_diffrn_reflns_limit_l_min -42
_diffrn_reflns_number 38164
_diffrn_reflns_theta_full 31.16
_diffrn_reflns_theta_max 31.16
_diffrn_reflns_theta_min 3.25
_exptl_absorpt_coefficient_mu 0.685
_exptl_absorpt_correction_T_max 0.90382
_exptl_absorpt_correction_T_min 0.83188
_exptl_absorpt_correction_type analytical
_exptl_absorpt_process_details
;
'Mon Jun 05 18:43:11 2006'
;
_exptl_crystal_density_diffrn 1.615
_exptl_crystal_density_method 'not measured'
_exptl_crystal_F_000 3136
_exptl_crystal_size_max 0.14545
_exptl_crystal_size_mid 0.11353
_exptl_crystal_size_min 0.07112
_refine_diff_density_max 0.775
_refine_diff_density_min -0.706
_refine_diff_density_rms 0.083
_refine_ls_extinction_method none
_refine_ls_goodness_of_fit_ref 1.085
_refine_ls_hydrogen_treatment mixed
_refine_ls_matrix_type full
_refine_ls_number_parameters 451
_refine_ls_number_reflns 9293
_refine_ls_number_restraints 0
_refine_ls_restrained_S_all 1.085
_refine_ls_R_factor_all 0.0516
_refine_ls_R_factor_gt 0.0432
_refine_ls_shift/su_max 0.002
_refine_ls_shift/su_mean 0.000
_refine_ls_structure_factor_coef Fsqd
_refine_ls_weighting_details 'calc w=1/[\s^2^(Fo^2^)+(0.0526P)^2^+18.1997P] where P=(Fo^2^+2Fc^2^)/3'
_refine_ls_weighting_scheme calc
_refine_ls_wR_factor_gt 0.1190
_refine_ls_wR_factor_ref 0.1219
_reflns_number_gt 7863
_reflns_number_total 9293
_reflns_threshold_expression >2sigma(I)
_cod_data_source_file ic800569t-file002_2.cif
_cod_data_source_block o
_cod_database_code 4305582

loop_
_symmetry_equiv_pos_as_xyz
'x, y, z'
'-x, y, -z+1/2'
'x+1/2, y+1/2, z'
'-x+1/2, y+1/2, -z+1/2'
'-x, -y, -z'
'x, -y, z-1/2'
'-x+1/2, -y+1/2, -z'
'x+1/2, -y+1/2, z-1/2'

loop_
_atom_site_label
_atom_site_type_symbol
_atom_site_fract_x
_atom_site_fract_y
_atom_site_fract_z
_atom_site_U_iso_or_equiv
_atom_site_adp_type
_atom_site_occupancy
_atom_site_symmetry_multiplicity
_atom_site_calc_flag
_atom_site_refinement_flags
_atom_site_disorder_assembly
_atom_site_disorder_group
O3 O 0.99996(8) 0.32186(13) 0.15752(5) 0.0173(3) Uani 1 1 d . . .
O15 O 1.24696(8) 0.26257(13) 0.13125(5) 0.0191(3) Uani 1 1 d . . .
O13 O 1.16951(8) 0.11781(13) 0.23002(5) 0.0187(3) Uani 1 1 d . . .
O14 O 1.30327(8) 0.16635(14) 0.20970(5) 0.0226(3) Uani 1 1 d . . .
O1 O 1.07738(8) 0.40600(13) 0.09672(5) 0.0206(3) Uani 1 1 d . . .
O4 O 0.95314(8) 0.29851(14) 0.06820(5) 0.0230(3) Uani 1 1 d . . .
O11 O 1.21465(8) 0.03554(13) 0.15332(5) 0.0230(3) Uani 1 1 d . . .
N11 N 1.21334(9) 0.34960(14) 0.21142(5) 0.0151(3) Uani 1 1 d . . .
O5 O 1.07423(8) 0.19284(13) 0.05652(5) 0.0208(3) Uani 1 1 d . . .
N1 N 0.99389(9) 0.09170(15) 0.11203(5) 0.0159(3) Uani 1 1 d . . .
C1 C 0.99045(10) 0.05463(17) 0.16053(6) 0.0160(3) Uani 1 1 d . . .
H1A H 1.0384 0.0479 0.1775 0.019 Uiso 1 1 calc R . .
H1B H 0.9686 -0.0262 0.1603 0.019 Uiso 1 1 calc R . .
C51 C 0.95841(10) 0.26801(17) 0.18376(6) 0.0145(3) Uani 1 1 d . . .
C61 C 0.87170(10) 0.17264(17) 0.24334(6) 0.0141(3) Uani 1 1 d . . .
C4 C 0.90650(11) 0.2155(2) 0.06131(7) 0.0213(4) Uani 1 1 d . . .
C14 C 1.26097(11) 0.37567(19) 0.13753(7) 0.0202(4) Uani 1 1 d . . .
C63 C 0.92331(10) 0.34361(17) 0.21116(6) 0.0155(3) Uani 1 1 d . . .
H63 H 0.9288 0.4285 0.2090 0.019 Uiso 1 1 calc R . .
C52 C 0.94984(10) 0.14155(17) 0.18584(6) 0.0144(3) Uani 1 1 d . . .
C53 C 0.90622(10) 0.09666(17) 0.21531(6) 0.0148(3) Uani 1 1 d . . .
H53 H 0.8994 0.0119 0.2166 0.018 Uiso 1 1 calc R . .
C12 C 1.23078(11) 0.43676(18) 0.17663(7) 0.0190(4) Uani 1 1 d . . .
H12A H 1.2650 0.4959 0.1920 0.023 Uiso 1 1 calc R . .
H12B H 1.1882 0.4815 0.1636 0.023 Uiso 1 1 calc R . .
C11 C 0.85151(10) 0.38932(17) 0.27168(6) 0.0156(3) Uani 1 1 d . . .
H11A H 0.8874 0.4071 0.2987 0.019 Uiso 1 1 calc R . .
H11B H 0.8417 0.4653 0.2542 0.019 Uiso 1 1 calc R . .
C62 C 0.88091(10) 0.29867(17) 0.24136(6) 0.0138(3) Uani 1 1 d . . .
O7 O 1.09387(9) 0.02059(15) 0.02212(6) 0.0279(4) Uani 1 1 d . . .
O6 O 0.84882(9) 0.22967(16) 0.03758(6) 0.0284(3) Uani 1 1 d . . .
O17 O 1.29393(11) 0.43536(16) 0.11298(6) 0.0349(4) Uani 1 1 d . . .
O16 O 1.38906(9) 0.27113(19) 0.25080(6) 0.0348(4) Uani 1 1 d . . .
C13 C 1.27131(11) 0.33821(19) 0.25004(7) 0.0196(4) Uani 1 1 d . . .
H13A H 1.2536 0.3063 0.2776 0.024 Uiso 1 1 calc R . .
H13B H 1.2922 0.4186 0.2579 0.024 Uiso 1 1 calc R . .
C5 C 1.07184(11) 0.07631(19) 0.05306(7) 0.0194(4) Uani 1 1 d . . .
C3 C 1.04210(11) 0.01100(18) 0.09146(7) 0.0191(4) Uani 1 1 d . . .
H3A H 1.0167 -0.0622 0.0788 0.023 Uiso 1 1 calc R . .
H3B H 1.0806 -0.0146 0.1156 0.023 Uiso 1 1 calc R . .
C2 C 0.92417(11) 0.09416(19) 0.08349(7) 0.0186(4) Uani 1 1 d . . .
H2A H 0.8887 0.0733 0.1031 0.022 Uiso 1 1 calc R . .
H2B H 0.9223 0.0320 0.0591 0.022 Uiso 1 1 calc R . .
C15 C 1.32632(12) 0.2532(2) 0.23648(8) 0.0246(4) Uani 1 1 d . . .
N51 N 0.84393(12) 0.80796(18) 0.03768(7) 0.0285(4) Uani 1 1 d . . .
N52 N 0.83206(13) 0.6503(2) -0.01453(8) 0.0343(5) Uani 1 1 d . . .
C101 C 0.81987(13) 0.6989(2) 0.02512(8) 0.0256(4) Uani 1 1 d . . .
N53 N 0.78385(12) 0.63559(19) 0.05230(7) 0.0273(4) Uani 1 1 d . . .
N56 N 0.39902(12) 0.1174(2) 0.14073(8) 0.0382(5) Uani 1 1 d . . .
H56A H 0.3696 0.1278 0.1604 0.046 Uiso 1 1 calc R . .
H56B H 0.3846 0.0850 0.1135 0.046 Uiso 1 1 calc R . .
C102 C 0.46525(14) 0.1505(2) 0.15204(9) 0.0334(5) Uani 1 1 d . . .
N54 N 0.48504(13) 0.1981(3) 0.19248(9) 0.0543(8) Uani 1 1 d . . .
H54A H 0.5286 0.2208 0.2006 0.065 Uiso 1 1 calc R . .
H54B H 0.4548 0.2075 0.2117 0.065 Uiso 1 1 calc R . .
O2W O 0.23711(10) 0.57933(16) 0.99855(7) 0.0293(4) Uani 1 1 d . . .
O90 O 0.65537(11) 0.2028(2) 0.15155(7) 0.0429(5) Uani 1 1 d . . .
N55 N 0.51008(14) 0.1360(3) 0.12303(10) 0.0460(6) Uani 1 1 d . . .
H55A H 0.5537 0.1586 0.1310 0.055 Uiso 1 1 calc R . .
H55B H 0.4964 0.1038 0.0957 0.055 Uiso 1 1 calc R . .
C90 C 0.68560(15) 0.2347(2) 0.12022(9) 0.0333(5) Uani 1 1 d . . .
C92 C 0.76221(15) 0.2579(3) 0.12747(10) 0.0394(6) Uani 1 1 d . . .
H92A H 0.7814 0.2437 0.1599 0.059 Uiso 1 1 calc R . .
H92B H 0.7709 0.3418 0.1194 0.059 Uiso 1 1 calc R . .
H92C H 0.7846 0.2035 0.1079 0.059 Uiso 1 1 calc R . .
C91 C 0.64662(19) 0.2517(4) 0.07264(11) 0.0552(9) Uani 1 1 d . . .
H91A H 0.5972 0.2339 0.0725 0.083 Uiso 1 1 calc R . .
H91B H 0.6654 0.1970 0.0513 0.083 Uiso 1 1 calc R . .
H91C H 0.6518 0.3354 0.0629 0.083 Uiso 1 1 calc R . .
O1W O 0.9529(2) 0.5269(3) 0.03726(14) 0.1038(14) Uani 1 1 d . . .
H1WA H 0.9819 0.4605 0.0279 0.125 Uiso 1 1 calc R . .
H1WB H 0.9556 0.5961 0.0163 0.125 Uiso 1 1 calc R . .
H2 H 0.8276(16) 0.847(3) 0.0590(11) 0.032(8) Uiso 1 1 d . . .
H1 H 0.8617(15) 0.851(3) 0.0189(10) 0.023(7) Uiso 1 1 d . . .
H3 H 0.7683(17) 0.671(3) 0.0743(11) 0.036(8) Uiso 1 1 d . . .
H4 H 0.7678(16) 0.564(3) 0.0418(10) 0.031(8) Uiso 1 1 d . . .
H2WB H 0.271(2) 0.610(3) 1.0113(13) 0.047(10) Uiso 1 1 d . . .
H21 H 0.8156(18) 0.578(3) -0.0216(11) 0.043(9) Uiso 1 1 d . . .
H22 H 0.8555(18) 0.684(3) -0.0284(12) 0.037(9) Uiso 1 1 d . . .
H2WA H 0.210(2) 0.633(3) 0.9820(13) 0.048(10) Uiso 1 1 d . . .
V11 V 1.201058(17) 0.16445(3) 0.175707(11) 0.01445(8) Uani 1 1 d . . .
V1 V 1.045534(17) 0.27953(3) 0.109988(11) 0.01504(8) Uani 1 1 d . . .
O2 O 1.11915(8) 0.20991(13) 0.14781(5) 0.0184(3) Uiso 1 1 d . . .

loop_
_atom_site_aniso_label
_atom_site_aniso_U_11
_atom_site_aniso_U_22
_atom_site_aniso_U_33
_atom_site_aniso_U_23
_atom_site_aniso_U_13
_atom_site_aniso_U_12
O3 0.0186(7) 0.0166(6) 0.0190(6) -0.0019(5) 0.0098(5) -0.0034(5)
O15 0.0216(7) 0.0191(7) 0.0190(6) -0.0012(5) 0.0109(5) -0.0037(5)
O13 0.0252(7) 0.0153(6) 0.0188(6) 0.0010(5) 0.0135(6) 0.0026(5)
O14 0.0194(7) 0.0235(7) 0.0253(7) 0.0006(6) 0.0046(6) 0.0043(6)
O1 0.0226(7) 0.0197(7) 0.0217(7) 0.0001(5) 0.0100(6) -0.0045(6)
O4 0.0211(7) 0.0227(7) 0.0244(7) 0.0022(6) 0.0013(6) -0.0044(6)
O11 0.0280(8) 0.0186(7) 0.0257(7) -0.0028(6) 0.0151(6) 0.0000(6)
N11 0.0158(7) 0.0160(7) 0.0148(7) -0.0001(5) 0.0068(6) -0.0023(6)
O5 0.0260(8) 0.0206(7) 0.0183(6) -0.0039(5) 0.0120(6) -0.0064(6)
N1 0.0170(8) 0.0174(7) 0.0148(7) -0.0035(6) 0.0077(6) -0.0030(6)
C1 0.0193(9) 0.0157(8) 0.0147(8) -0.0009(6) 0.0078(7) -0.0010(7)
C51 0.0137(8) 0.0167(8) 0.0140(8) -0.0001(6) 0.0046(6) -0.0017(6)
C61 0.0154(8) 0.0151(8) 0.0130(7) -0.0005(6) 0.0059(6) 0.0001(6)
C4 0.0194(10) 0.0265(10) 0.0186(9) -0.0017(7) 0.0050(7) -0.0030(8)
C14 0.0211(10) 0.0226(9) 0.0188(9) -0.0016(7) 0.0091(7) -0.0044(7)
C63 0.0166(9) 0.0143(8) 0.0165(8) -0.0004(6) 0.0058(7) -0.0007(6)
C52 0.0150(8) 0.0156(8) 0.0131(7) -0.0014(6) 0.0041(6) -0.0008(6)
C53 0.0159(8) 0.0153(8) 0.0143(8) -0.0013(6) 0.0059(6) -0.0011(6)
C12 0.0233(10) 0.0161(8) 0.0199(9) 0.0006(7) 0.0112(7) -0.0035(7)
C11 0.0181(9) 0.0139(8) 0.0165(8) 0.0002(6) 0.0081(7) 0.0006(6)
C62 0.0139(8) 0.0152(8) 0.0133(7) 0.0000(6) 0.0050(6) 0.0005(6)
O7 0.0375(9) 0.0263(8) 0.0247(8) -0.0072(6) 0.0197(7) -0.0055(7)
O6 0.0206(8) 0.0326(9) 0.0304(8) 0.0005(7) -0.0014(6) -0.0018(7)
O17 0.0502(11) 0.0277(8) 0.0342(9) -0.0069(7) 0.0305(8) -0.0169(8)
O16 0.0198(8) 0.0496(11) 0.0347(9) -0.0029(8) 0.0029(7) 0.0006(8)
C13 0.0168(9) 0.0244(9) 0.0182(9) -0.0016(7) 0.0041(7) -0.0022(7)
C5 0.0213(10) 0.0217(9) 0.0172(8) -0.0037(7) 0.0097(7) -0.0050(7)
C3 0.0221(10) 0.0182(8) 0.0200(9) -0.0037(7) 0.0133(7) -0.0033(7)
C2 0.0176(9) 0.0225(9) 0.0163(8) -0.0034(7) 0.0050(7) -0.0067(7)
C15 0.0207(10) 0.0314(11) 0.0222(10) 0.0037(8) 0.0054(8) 0.0028(8)
N51 0.0375(12) 0.0250(9) 0.0272(10) -0.0060(8) 0.0189(9) -0.0113(8)
N52 0.0477(14) 0.0270(10) 0.0349(11) -0.0100(8) 0.0280(10) -0.0154(9)
C101 0.0303(12) 0.0232(10) 0.0267(10) -0.0042(8) 0.0151(9) -0.0061(8)
N53 0.0374(11) 0.0233(9) 0.0251(9) -0.0050(7) 0.0175(8) -0.0090(8)
N56 0.0282(11) 0.0476(14) 0.0392(12) -0.0090(10) 0.0064(9) 0.0028(10)
C102 0.0287(12) 0.0353(13) 0.0368(13) 0.0051(10) 0.0072(10) 0.0079(10)
N54 0.0243(12) 0.098(2) 0.0409(14) -0.0141(14) 0.0078(10) -0.0016(13)
O2W 0.0251(9) 0.0215(8) 0.0399(10) -0.0020(7) 0.0011(7) -0.0031(7)
O90 0.0449(12) 0.0550(13) 0.0328(10) 0.0059(9) 0.0183(9) 0.0060(10)
N55 0.0383(13) 0.0502(15) 0.0535(15) -0.0075(12) 0.0203(11) 0.0035(11)
C90 0.0426(15) 0.0300(12) 0.0301(12) 0.0045(9) 0.0141(10) 0.0121(10)
C92 0.0383(15) 0.0465(15) 0.0365(14) 0.0010(12) 0.0160(11) 0.0066(12)
C91 0.053(2) 0.080(3) 0.0341(15) 0.0178(16) 0.0130(14) 0.0204(18)
O1W 0.122(3) 0.0435(15) 0.122(3) 0.0250(17) -0.056(2) -0.0098(17)
V11 0.01593(16) 0.01412(14) 0.01514(14) -0.00073(11) 0.00825(11) -0.00080(11)
V1 0.01564(16) 0.01590(15) 0.01505(15) -0.00174(11) 0.00705(11) -0.00382(11)

loop_
_atom_type_symbol
_atom_type_description
_atom_type_scat_dispersion_real
_atom_type_scat_dispersion_imag
_atom_type_scat_source
H H 0.0000 0.0000 'International Tables Vol C Tables 4.2.6.8 and 6.1.1.4'
C C 0.0033 0.0016 'International Tables Vol C Tables 4.2.6.8 and 6.1.1.4'
N N 0.0061 0.0033 'International Tables Vol C Tables 4.2.6.8 and 6.1.1.4'
O O 0.0106 0.0060 'International Tables Vol C Tables 4.2.6.8 and 6.1.1.4'
V V 0.3005 0.5294 'International Tables Vol C Tables 4.2.6.8 and 6.1.1.4'

loop_
_geom_angle_atom_site_label_1
_geom_angle_atom_site_label_2
_geom_angle_atom_site_label_3
_geom_angle
_geom_angle_site_symmetry_1
_geom_angle_site_symmetry_3
_geom_angle_publ_flag
C51 O3 V1 137.03(12) . . ?
C14 O15 V11 122.56(12) . . ?
C61 O13 V11 132.31(12) 2_755 . ?
C15 O14 V11 121.35(14) . . ?
C4 O4 V1 124.00(14) . . ?
C13 N11 C12 110.92(16) . . ?
C13 N11 C11 110.77(14) . 2_755 ?
C12 N11 C11 109.33(15) . 2_755 ?
C13 N11 V11 106.68(12) . . ?
C12 N11 V11 106.63(11) . . ?
C11 N11 V11 112.42(11) 2_755 . ?
C5 O5 V1 122.10(12) . . ?
C2 N1 C3 111.11(15) . . ?
C2 N1 C1 111.97(15) . . ?
C3 N1 C1 110.13(15) . . ?
C2 N1 V1 109.33(12) . . ?
C3 N1 V1 103.14(11) . . ?
C1 N1 V1 110.82(11) . . ?
N1 C1 C52 113.35(16) . . ?
O3 C51 C63 116.82(16) . . ?
O3 C51 C52 123.53(17) . . ?
C63 C51 C52 119.64(16) . . ?
O13 C61 C62 124.15(16) 2_755 . ?
O13 C61 C53 116.48(16) 2_755 . ?
C62 C61 C53 119.36(16) . . ?
O6 C4 O4 123.7(2) . . ?
O6 C4 C2 118.89(19) . . ?
O4 C4 C2 117.45(19) . . ?
O17 C14 O15 123.87(19) . . ?
O17 C14 C12 119.86(19) . . ?
O15 C14 C12 116.20(17) . . ?
C62 C63 C51 122.47(17) . . ?
C53 C52 C51 117.92(17) . . ?
C53 C52 C1 119.41(16) . . ?
C51 C52 C1 122.47(16) . . ?
C52 C53 C61 122.42(17) . . ?
N11 C12 C14 112.60(16) . . ?
N11 C11 C62 114.52(15) 2_755 . ?
C63 C62 C61 118.17(16) . . ?
C63 C62 C11 116.83(16) . . ?
C61 C62 C11 124.90(16) . . ?
N11 C13 C15 109.65(16) . . ?
O7 C5 O5 123.12(18) . . ?
O7 C5 C3 121.48(19) . . ?
O5 C5 C3 115.35(16) . . ?
N1 C3 C5 110.34(16) . . ?
N1 C2 C4 112.88(16) . . ?
O16 C15 O14 124.1(2) . . ?
O16 C15 C13 120.3(2) . . ?
O14 C15 C13 115.60(19) . . ?
N51 C101 N52 120.4(2) . . ?
N51 C101 N53 120.4(2) . . ?
N52 C101 N53 119.1(2) . . ?
N54 C102 N55 120.4(3) . . ?
N54 C102 N56 118.6(2) . . ?
N55 C102 N56 121.0(3) . . ?
O90 C90 C92 121.9(3) . . ?
O90 C90 C91 120.6(3) . . ?
C92 C90 C91 117.5(2) . . ?
O11 V11 O2 105.03(8) . . ?
O11 V11 O13 101.43(7) . . ?
O2 V11 O13 94.90(7) . . ?
O11 V11 O15 95.64(7) . . ?
O2 V11 O15 90.14(7) . . ?
O13 V11 O15 160.25(6) . . ?
O11 V11 O14 90.00(8) . . ?
O2 V11 O14 162.67(7) . . ?
O13 V11 O14 90.42(7) . . ?
O15 V11 O14 79.65(6) . . ?
O11 V11 N11 164.79(7) . . ?
O2 V11 N11 88.82(6) . . ?
O13 V11 N11 83.27(6) . . ?
O15 V11 N11 77.74(6) . . ?
O14 V11 N11 75.41(6) . . ?
O1 V1 O3 102.23(7) . . ?
O1 V1 O2 102.72(7) . . ?
O3 V1 O2 94.01(7) . . ?
O1 V1 O5 93.72(7) . . ?
O3 V1 O5 162.55(6) . . ?
O2 V1 O5 89.28(7) . . ?
O1 V1 O4 95.79(7) . . ?
O3 V1 O4 86.97(7) . . ?
O2 V1 O4 160.79(7) . . ?
O5 V1 O4 84.39(7) . . ?
O1 V1 N1 167.59(7) . . ?
O3 V1 N1 87.01(6) . . ?
O2 V1 N1 84.65(6) . . ?
O5 V1 N1 76.22(6) . . ?
O4 V1 N1 76.23(6) . . ?
V11 O2 V1 166.09(9) . . ?

loop_
_geom_bond_atom_site_label_1
_geom_bond_atom_site_label_2
_geom_bond_distance
_geom_bond_site_symmetry_2
_geom_bond_publ_flag
O3 C51 1.338(2) . ?
O3 V1 1.8235(14) . ?
O15 C14 1.289(2) . ?
O15 V11 2.0089(14) . ?
O13 C61 1.346(2) 2_755 ?
O13 V11 1.8659(13) . ?
O14 C15 1.279(3) . ?
O14 V11 2.0805(16) . ?
O1 V1 1.6033(15) . ?
O4 C4 1.285(3) . ?
O4 V1 2.0231(16) . ?
O11 V11 1.6100(15) . ?
N11 C13 1.475(3) . ?
N11 C12 1.482(2) . ?
N11 C11 1.489(2) 2_755 ?
N11 V11 2.2981(16) . ?
O5 C5 1.295(2) . ?
O5 V1 1.9898(14) . ?
N1 C2 1.479(3) . ?
N1 C3 1.487(2) . ?
N1 C1 1.492(2) . ?
N1 V1 2.3144(17) . ?
C1 C52 1.510(3) . ?
C51 C63 1.407(3) . ?
C51 C52 1.413(3) . ?
C61 O13 1.346(2) 2_755 ?
C61 C62 1.410(3) . ?
C61 C53 1.415(2) . ?
C4 O6 1.235(3) . ?
C4 C2 1.510(3) . ?
C14 O17 1.228(2) . ?
C14 C12 1.524(3) . ?
C63 C62 1.391(2) . ?
C52 C53 1.392(2) . ?
C11 N11 1.489(2) 2_755 ?
C11 C62 1.510(2) . ?
O7 C5 1.227(2) . ?
O16 C15 1.242(3) . ?
C13 C15 1.522(3) . ?
C5 C3 1.525(3) . ?
N51 C101 1.327(3) . ?
N52 C101 1.335(3) . ?
C101 N53 1.337(3) . ?
N56 C102 1.330(4) . ?
C102 N54 1.301(4) . ?
C102 N55 1.317(3) . ?
O90 C90 1.217(3) . ?
C90 C92 1.493(4) . ?
C90 C91 1.494(4) . ?
V11 O2 1.7481(15) . ?
V1 O2 1.8400(15) . ?
